data_4507371
loop_
_publ_author_name
'Tong, Yi-Ping'
'Luo, Guo-Tian'
'Zhen, Jin'
'Shen, You'
'Liu, Hui-Ru'

_publ_section_title
;
 Structure-Directing Self-Assembly, Structures and Characterization of
 Four d0-Transition Metal Oxide/Fluoride Compounds Constructed with
 Imidazole/1-Methylimidazole/1-Vinylimidazole and Copper(II)/Zinc(II)
;
_journal_issue 2
_journal_name_full 'Crystal Growth &amp; Design'
_journal_page_first 446
_journal_paper_doi 10.1021/cg301612g
_journal_volume 13
_journal_year 2013
_chemical_formula_sum 'C18 H26 Cu F12 N12 Ti2'
_chemical_formula_weight 797.85
_chemical_name_systematic
; 
 ? 
;
_space_group_IT_number 139
_symmetry_cell_setting tetragonal
_symmetry_space_group_name_Hall '-I 4 2'
_symmetry_space_group_name_H-M 'I 4/m m m'
_atom_sites_solution_hydrogens geom
_atom_sites_solution_primary direct
_atom_sites_solution_secondary difmap
_audit_creation_method SHELXL-97
_cell_angle_alpha 90.00
_cell_angle_beta 90.00
_cell_angle_gamma 90.00
_cell_formula_units_Z 2
_cell_length_a 10.1096(5)
_cell_length_b 10.1096(5)
_cell_length_c 15.8515(16)
_cell_measurement_temperature 293(2)
_cell_volume 1620.1(2)
_computing_structure_refinement 'SHELXL-97 (Sheldrick, 1997)'
_computing_structure_solution 'SHELXS-97 (Sheldrick, 1990)'
_diffrn_ambient_temperature 293(2)
_diffrn_measured_fraction_theta_full 0.966
_diffrn_measured_fraction_theta_max 0.966
_diffrn_radiation_monochromator graphite
_diffrn_radiation_source 'fine-focus sealed tube'
_diffrn_radiation_type MoK\a
_diffrn_radiation_wavelength 0.71073
_diffrn_reflns_av_R_equivalents 0.0303
_diffrn_reflns_av_sigmaI/netI 0.0153
_diffrn_reflns_limit_h_max 12
_diffrn_reflns_limit_h_min -13
_diffrn_reflns_limit_k_max 11
_diffrn_reflns_limit_k_min -13
_diffrn_reflns_limit_l_max 20
_diffrn_reflns_limit_l_min -17
_diffrn_reflns_number 5363
_diffrn_reflns_theta_full 27.78
_diffrn_reflns_theta_max 27.78
_diffrn_reflns_theta_min 2.39
_exptl_absorpt_coefficient_mu 1.232
_exptl_absorpt_correction_T_max 0.6867
_exptl_absorpt_correction_T_min 0.5894
_exptl_absorpt_correction_type multi-scan
_exptl_crystal_colour 'grayish blue'
_exptl_crystal_density_diffrn 1.636
_exptl_crystal_density_method 'not measured'
_exptl_crystal_description block
_exptl_crystal_F_000 798
_exptl_crystal_size_max 0.48
_exptl_crystal_size_mid 0.36
_exptl_crystal_size_min 0.33
_refine_diff_density_max 0.488
_refine_diff_density_min -0.432
_refine_diff_density_rms 0.070
_refine_ls_extinction_method none
_refine_ls_goodness_of_fit_ref 1.147
_refine_ls_hydrogen_treatment constr
_refine_ls_matrix_type full
_refine_ls_number_parameters 63
_refine_ls_number_reflns 573
_refine_ls_number_restraints 24
_refine_ls_restrained_S_all 1.146
_refine_ls_R_factor_all 0.0484
_refine_ls_R_factor_gt 0.0434
_refine_ls_shift/su_max 0.000
_refine_ls_shift/su_mean 0.000
_refine_ls_structure_factor_coef Fsqd
_refine_ls_weighting_details 'calc w=1/[\s^2^(Fo^2^)+(0.0663P)^2^+2.6050P] where P=(Fo^2^+2Fc^2^)/3'
_refine_ls_weighting_scheme calc
_refine_ls_wR_factor_gt 0.1269
_refine_ls_wR_factor_ref 0.1334
_reflns_number_gt 510
_reflns_number_total 573
_reflns_threshold_expression >2sigma(I)
_cod_data_source_file cg301612g_si_005.cif
_cod_data_source_block 0426am
_cod_depositor_comments
;
The following automatic conversions were performed:

'_symmetry_cell_setting' value 'Tetragonal' changed to 'tetragonal'
according to /home/saulius/struct/CIF-dictionaries/cif_core.dic
dictionary named 'cif_core.dic' version 2.4.2 from 2011-04-26.

Automatic conversion script
Id: cif_fix_values 1891 2012-01-12 08:04:46Z andrius 
;
_cod_database_code 4507371

loop_
_symmetry_equiv_pos_as_xyz
'x, y, z'
'-x, -y, z'
'-y, x, z'
'y, -x, z'
'-x, y, -z'
'x, -y, -z'
'y, x, -z'
'-y, -x, -z'
'x+1/2, y+1/2, z+1/2'
'-x+1/2, -y+1/2, z+1/2'
'-y+1/2, x+1/2, z+1/2'
'y+1/2, -x+1/2, z+1/2'
'-x+1/2, y+1/2, -z+1/2'
'x+1/2, -y+1/2, -z+1/2'
'y+1/2, x+1/2, -z+1/2'
'-y+1/2, -x+1/2, -z+1/2'
'-x, -y, -z'
'x, y, -z'
'y, -x, -z'
'-y, x, -z'
'x, -y, z'
'-x, y, z'
'-y, -x, z'
'y, x, z'
'-x+1/2, -y+1/2, -z+1/2'
'x+1/2, y+1/2, -z+1/2'
'y+1/2, -x+1/2, -z+1/2'
'-y+1/2, x+1/2, -z+1/2'
'x+1/2, -y+1/2, z+1/2'
'-x+1/2, y+1/2, z+1/2'
'-y+1/2, -x+1/2, z+1/2'
'y+1/2, x+1/2, z+1/2'

loop_
_atom_site_label
_atom_site_type_symbol
_atom_site_fract_x
_atom_site_fract_y
_atom_site_fract_z
_atom_site_U_iso_or_equiv
_atom_site_adp_type
_atom_site_occupancy
_atom_site_symmetry_multiplicity
_atom_site_calc_flag
_atom_site_refinement_flags
_atom_site_disorder_assembly
_atom_site_disorder_group
C2 C 0.2859(4) 0.2859(4) 0.0447(5) 0.081(14) Uani 0.50 2 d SPD . 1
N5 N 0.2863(4) 0.2863(4) 0.0441(5) 0.081(12) Uani 0.50 2 d SPD . 2
H2 H 0.3346 0.3346 0.0765 0.11(2) Uiso 1 2 calc SR . 2
Cu1 Cu 0.0000 0.0000 0.0000 0.0384(4) Uani 1 16 d S . .
Ti1 Ti 1.0000 1.0000 0.27423(8) 0.0438(4) Uani 1 8 d S . .
N1 N 0.1403(2) 0.1403(2) 0.0000 0.0426(10) Uani 1 4 d SD . .
F2 F 0.87161(18) 0.87161(18) 0.27478(15) 0.0590(7) Uani 1 2 d S . .
F1 F 1.0000 1.0000 0.1592(3) 0.0530(11) Uani 1 8 d S . .
F3 F 1.0000 1.0000 0.3894(3) 0.0831(19) Uani 1 8 d S . .
C1 C 0.1965(3) 0.1965(3) 0.06836(18) 0.0677(13) Uani 1 2 d SD . .
H1 H 0.1759 0.1759 0.1240 0.10(2) Uiso 1 2 calc SR . 1
C10 C -0.011(4) 0.391(2) 0.2171(16) 0.075(4) Uani 0.13 1 d PD A -1
H10A H -0.0211 0.3054 0.1958 0.090 Uiso 0.13 1 calc PR A -1
C11 C 0.081(5) 0.577(5) 0.268(3) 0.075(4) Uani 0.13 1 d PD A -1
H11A H 0.1429 0.6381 0.2864 0.090 Uiso 0.13 1 calc PR A -1
C12 C -0.054(5) 0.599(2) 0.257(3) 0.075(4) Uani 0.13 1 d PD A -1
H12 H -0.0978 0.6778 0.2687 0.090 Uiso 0.13 1 calc PR A -1
N10 N -0.110(2) 0.484(3) 0.227(2) 0.075(4) Uani 0.13 1 d PD A -1
H10 H -0.1927 0.4725 0.2157 0.090 Uiso 0.13 1 calc PR A -1
N11 N 0.106(2) 0.447(5) 0.245(3) 0.075(4) Uani 0.13 1 d PD A -1
H11 H 0.1819 0.4076 0.2477 0.090 Uiso 0.13 1 calc PR A -1

loop_
_atom_site_aniso_label
_atom_site_aniso_U_11
_atom_site_aniso_U_22
_atom_site_aniso_U_33
_atom_site_aniso_U_23
_atom_site_aniso_U_13
_atom_site_aniso_U_12
C2 0.094(18) 0.094(18) 0.055(15) -0.019(8) -0.019(8) -0.030(17)
N5 0.055(9) 0.055(9) 0.13(3) -0.009(6) -0.009(6) -0.028(10)
Cu1 0.0319(5) 0.0319(5) 0.0513(8) 0.000 0.000 0.000
Ti1 0.0472(5) 0.0472(5) 0.0369(8) 0.000 0.000 0.000
N1 0.0385(14) 0.0385(14) 0.051(2) 0.000 0.000 -0.0055(17)
F2 0.0570(9) 0.0570(9) 0.0631(16) 0.0054(7) 0.0054(7) -0.0070(11)
F1 0.0576(17) 0.0576(17) 0.044(2) 0.000 0.000 0.000
F3 0.105(3) 0.105(3) 0.039(3) 0.000 0.000 0.000
C1 0.072(2) 0.072(2) 0.060(3) -0.0031(14) -0.0031(14) -0.025(3)
C10 0.050(8) 0.050(9) 0.125(11) 0.012(7) -0.004(10) 0.007(10)
C11 0.050(8) 0.050(9) 0.125(11) 0.012(7) -0.004(10) 0.007(10)
C12 0.050(8) 0.050(9) 0.125(11) 0.012(7) -0.004(10) 0.007(10)
N10 0.050(8) 0.050(9) 0.125(11) 0.012(7) -0.004(10) 0.007(10)
N11 0.050(8) 0.050(9) 0.125(11) 0.012(7) -0.004(10) 0.007(10)

loop_
_atom_type_symbol
_atom_type_description
_atom_type_scat_dispersion_real
_atom_type_scat_dispersion_imag
_atom_type_scat_source
C C 0.0033 0.0016 'International Tables Vol C Tables 4.2.6.8 and 6.1.1.4'
H H 0.0000 0.0000 'International Tables Vol C Tables 4.2.6.8 and 6.1.1.4'
N N 0.0061 0.0033 'International Tables Vol C Tables 4.2.6.8 and 6.1.1.4'
F F 0.0171 0.0103 'International Tables Vol C Tables 4.2.6.8 and 6.1.1.4'
Ti Ti 0.2776 0.4457 'International Tables Vol C Tables 4.2.6.8 and 6.1.1.4'
Cu Cu 0.3201 1.2651 'International Tables Vol C Tables 4.2.6.8 and 6.1.1.4'

loop_
_geom_angle_atom_site_label_1
_geom_angle_atom_site_label_2
_geom_angle_atom_site_label_3
_geom_angle
_geom_angle_site_symmetry_1
_geom_angle_site_symmetry_3
H2 C2 C1 127.9 . .
H2 C2 C2 125.8 . 18
C1 C2 C2 106.3(3) . 18
C1 N5 N5 106.7(3) . 18
C1 N5 H2 126.7 . .
N5 N5 H2 126.7 18 .
N1 Cu1 N1 180.0(2) 17 .
N1 Cu1 N1 90.0 17 3
N1 Cu1 N1 90.0 . 3
N1 Cu1 N1 90.0 17 19
N1 Cu1 N1 90.0 . 19
N1 Cu1 N1 180.00(10) 3 19
F1 Ti1 F3 180.000(1) . .
F1 Ti1 F2 90.27(9) . .
F3 Ti1 F2 89.73(9) . .
F1 Ti1 F2 90.27(9) . 2_775
F3 Ti1 F2 89.73(9) . 2_775
F2 Ti1 F2 179.45(17) . 2_775
F1 Ti1 F2 90.27(9) . 4_575
F3 Ti1 F2 89.73(9) . 4_575
F2 Ti1 F2 89.999(1) . 4_575
F2 Ti1 F2 89.999(1) 2_775 4_575
F1 Ti1 F2 90.27(9) . 3_755
F3 Ti1 F2 89.73(9) . 3_755
F2 Ti1 F2 89.999(1) . 3_755
F2 Ti1 F2 89.999(1) 2_775 3_755
F2 Ti1 F2 179.45(17) 4_575 3_755
C1 N1 C1 106.9(3) . 18
C1 N1 Cu1 126.56(17) . .
C1 N1 Cu1 126.56(17) 18 .
C2 C1 N5 0.3(5) . .
C2 C1 N1 110.2(4) . .
N5 C1 N1 109.9(4) . .
C2 C1 H1 124.9 . .
N5 C1 H1 125.2 . .
N1 C1 H1 124.9 . .
N11 C10 N10 107.8(6) . .
N11 C10 H10A 126.1 . .
N10 C10 H10A 126.1 . .
C12 C11 N11 107.8(6) . .
C12 C11 H11A 126.1 . .
N11 C11 H11A 126.1 . .
N10 C12 C11 108.0(6) . .
N10 C12 H12 126.0 . .
C11 C12 H12 126.0 . .
C12 N10 C10 108.1(6) . .
C12 N10 H10 125.9 . .
C10 N10 H10 125.9 . .
C10 N11 C11 108.1(6) . .
C10 N11 H11 125.9 . .
C11 N11 H11 125.9 . .

loop_
_geom_bond_atom_site_label_1
_geom_bond_atom_site_label_2
_geom_bond_distance
_geom_bond_site_symmetry_2
C2 H2 0.8595 .
C2 C1 1.330(8) .
C2 C2 1.419(16) 18
N5 C1 1.340(7) .
N5 N5 1.397(15) 18
N5 H2 0.8600 .
Cu1 N1 2.006(4) 17
Cu1 N1 2.006(4) .
Cu1 N1 2.006(4) 3
Cu1 N1 2.006(4) 19
Ti1 F1 1.823(5) .
Ti1 F3 1.826(5) .
Ti1 F2 1.836(3) .
Ti1 F2 1.836(3) 2_775
Ti1 F2 1.836(3) 4_575
Ti1 F2 1.836(3) 3_755
N1 C1 1.349(4) .
N1 C1 1.349(4) 18
C1 H1 0.9300 .
C10 N11 1.387(9) .
C10 N10 1.388(9) .
C10 H10A 0.9300 .
C11 C12 1.388(9) .
C11 N11 1.389(9) .
C11 H11A 0.9300 .
C12 N10 1.385(9) .
C12 H12 0.9300 .
N10 H10 0.8600 .
N11 H11 0.8600 .

loop_
_geom_hbond_atom_site_label_D
_geom_hbond_atom_site_label_H
_geom_hbond_atom_site_label_A
_geom_hbond_distance_DH
_geom_hbond_distance_HA
_geom_hbond_distance_DA
_geom_hbond_angle_DHA
_geom_hbond_site_symmetry_A
N5 H2 F2 0.86 2.42 3.119(7) 139.3 26_445
N5 H2 F3 0.86 2.43 3.232(5) 156.2 25_665
N10 H10 F2 0.86 2.08 2.88(2) 153.4 28_545
N10 H10 F2 0.86 2.40 3.02(2) 128.9 25_565
N11 H11 F2 0.86 1.98 2.80(3) 158.8 26_445
